data_4345707
loop_
_publ_author_name
'Lim, Kwang Soo'
'Baldov\'i, Jos\'e J'
'Jiang, ShangDa'
'Koo, Bong Ho'
'Kang, Dong Won'
'Lee, Woo Ram'
'Koh, Eui Kwan'
'Gaita-Ari\~no, Alejandro'
'Coronado, Eugenio'
'Slota, Michael'
'Bogani, Lapo'
'Hong, Chang Seop'

_publ_section_title
;
 Custom Coordination Environments for Lanthanoids: Tripodal Ligands
 Achieve Near-Perfect Octahedral Coordination for Two Dysprosium-Based
 Molecular Nanomagnets.
;
_journal_issue 9
_journal_name_full 'Inorganic chemistry'
_journal_page_first 4911
_journal_page_last 4917
_journal_paper_doi 10.1021/acs.inorgchem.6b03118
_journal_volume 56
_journal_year 2017
_chemical_formula_sum 'C46 H94 Co2 Dy F6 O18 P7'
_chemical_formula_weight 1546.36
_space_group_crystal_system monoclinic
_space_group_IT_number 15
_space_group_name_Hall '-C 2yc'
_space_group_name_H-M_alt 'C 1 2/c 1'
_symmetry_space_group_name_Hall '-C 2yc'
_symmetry_space_group_name_H-M 'C 1 2/c 1'
_atom_sites_solution_hydrogens geom
_atom_sites_solution_primary direct
_atom_sites_solution_secondary difmap
_audit_creation_method SHELXL-2016/4
_cell_angle_alpha 90
_cell_angle_beta 109.202(4)
_cell_angle_gamma 90
_cell_formula_units_Z 4
_cell_length_a 22.3679(17)
_cell_length_b 12.2493(10)
_cell_length_c 25.998(3)
_cell_measurement_reflns_used 28957
_cell_measurement_temperature 100(2)
_cell_measurement_theta_max 18.708
_cell_measurement_theta_min 2.322
_cell_volume 6726.9(11)
_computing_cell_refinement 'Bruker SMART APEXll'
_computing_data_collection 'Bruker SMART APEXll'
_computing_data_reduction 'Bruker SAINT'
_computing_molecular_graphics WingX
_computing_publication_material WingX
_computing_structure_refinement 'SHELXL-2016/4 (Sheldrick, 2016)'
_computing_structure_solution SHELXTL
_diffrn_ambient_temperature 100(2)
_diffrn_measured_fraction_theta_full 0.996
_diffrn_measured_fraction_theta_max 0.995
_diffrn_measurement_device_type 'CCD area detector'
_diffrn_measurement_method 'phi scan'
_diffrn_radiation_type MoK\a
_diffrn_radiation_wavelength 0.71073
_diffrn_reflns_av_R_equivalents 0.1214
_diffrn_reflns_av_unetI/netI 0.1611
_diffrn_reflns_Laue_measured_fraction_full 0.996
_diffrn_reflns_Laue_measured_fraction_max 0.995
_diffrn_reflns_limit_h_max 29
_diffrn_reflns_limit_h_min -28
_diffrn_reflns_limit_k_max 15
_diffrn_reflns_limit_k_min -15
_diffrn_reflns_limit_l_max 33
_diffrn_reflns_limit_l_min -29
_diffrn_reflns_number 28054
_diffrn_reflns_point_group_measured_fraction_full 0.996
_diffrn_reflns_point_group_measured_fraction_max 0.995
_diffrn_reflns_theta_full 25.242
_diffrn_reflns_theta_max 27.493
_diffrn_reflns_theta_min 1.922
_diffrn_source 'fine-focus sealed tube'
_exptl_absorpt_coefficient_mu 1.830
_exptl_absorpt_correction_T_max 0.8750
_exptl_absorpt_correction_T_min 0.8199
_exptl_absorpt_correction_type multi-scan
_exptl_absorpt_process_details SADABS
_exptl_crystal_colour yellow
_exptl_crystal_density_diffrn 1.527
_exptl_crystal_density_method 'not measured'
_exptl_crystal_description plate
_exptl_crystal_F_000 3172
_exptl_crystal_size_max 0.113
_exptl_crystal_size_mid 0.090
_exptl_crystal_size_min 0.075
_exptl_transmission_factor_max 0
_exptl_transmission_factor_min 0
_refine_diff_density_max 0.842
_refine_diff_density_min -0.948
_refine_diff_density_rms 0.154
_refine_ls_extinction_method none
_refine_ls_goodness_of_fit_ref 0.979
_refine_ls_hydrogen_treatment constr
_refine_ls_matrix_type full
_refine_ls_number_parameters 373
_refine_ls_number_reflns 7682
_refine_ls_number_restraints 0
_refine_ls_restrained_S_all 0.979
_refine_ls_R_factor_all 0.1494
_refine_ls_R_factor_gt 0.0726
_refine_ls_shift/su_max 0.040
_refine_ls_shift/su_mean 0.004
_refine_ls_structure_factor_coef Fsqd
_refine_ls_weighting_details 'w=1/[\s^2^(Fo^2^)+(0.0644P)^2^] where P=(Fo^2^+2Fc^2^)/3'
_refine_ls_weighting_scheme calc
_refine_ls_wR_factor_gt 0.1387
_refine_ls_wR_factor_ref 0.1695
_reflns_Friedel_coverage 0.000
_reflns_number_gt 4176
_reflns_number_total 7682
_reflns_threshold_expression 'I > 2\s(I)'
_cod_data_source_file ic6b03118_si_003.cif
_cod_data_source_block complex2
_cod_depositor_comments
;
The following automatic conversions were performed:

'_exptl_absorpt_correction_type' value 'MULTI-SCAN' changed to
'multi-scan' according to
/home/data/users/saulius/crontab/automatic-downloads/rss-feeds/ACS/lib/dictionaries/cif_core.dic
dictionary named 'cif_core.dic' version 2.4.2 from 2011-04-26.

Automatic conversion script
Id: cif_fix_values 4973 2017-02-22 13:04:09Z antanas 

 Adding full bibliography for 4345707.cif.
;
_cod_original_cell_volume 6726.9(10)
_cod_database_code 4345707
_shelx_shelxl_version_number 2016/4
_shelx_space_group_comment
;
The symmetry employed for this shelxl refinement is uniquely defined
by the following loop, which should always be used as a source of
symmetry information in preference to the above space-group names.
They are only intended as comments.
;
_shelx_estimated_absorpt_t_min 0.820
_shelx_estimated_absorpt_t_max 0.875

loop_
_space_group_symop_operation_xyz
'x, y, z'
'-x, y, -z+1/2'
'x+1/2, y+1/2, z'
'-x+1/2, y+1/2, -z+1/2'
'-x, -y, -z'
'x, -y, z-1/2'
'-x+1/2, -y+1/2, -z'
'x+1/2, -y+1/2, z-1/2'

loop_
_atom_site_label
_atom_site_type_symbol
_atom_site_fract_x
_atom_site_fract_y
_atom_site_fract_z
_atom_site_U_iso_or_equiv
_atom_site_adp_type
_atom_site_occupancy
_atom_site_site_symmetry_order
_atom_site_calc_flag
_atom_site_refinement_flags_posn
_atom_site_refinement_flags_adp
_atom_site_refinement_flags_occupancy
_atom_site_disorder_assembly
_atom_site_disorder_group
DY1 Dy 0.250000 0.750000 0.000000 0.02549(15) Uani 1 2 d S . P . .
O1 O 0.2085(3) 0.6854(7) 0.0620(3) 0.032(2) Uani 0.614(2) 1 d . . P A 1
O2 O 0.3093(4) 0.8551(6) 0.0687(3) 0.032(2) Uani 0.614(2) 1 d . . P A 1
O3 O 0.3275(3) 0.6266(6) 0.0366(3) 0.030(2) Uani 0.614(2) 1 d . . P A 1
O1B O 0.2466(5) 0.5889(9) 0.0402(5) 0.022(3) Uani 0.386(2) 1 d . . P A 2
O2B O 0.2400(6) 0.8186(11) 0.0773(5) 0.035(3) Uani 0.386(2) 1 d . . P A 2
O3B O 0.3546(6) 0.7461(11) 0.0485(5) 0.039(3) Uani 0.386(2) 1 d . . P A 2
P1 P 0.23922(15) 0.6434(3) 0.12001(14) 0.0303(8) Uani 0.614(2) 1 d . . P A 1
P2 P 0.33423(15) 0.8376(3) 0.12935(15) 0.0344(9) Uani 0.614(2) 1 d . . P A 1
P3 P 0.36717(14) 0.6047(3) 0.09533(14) 0.0308(8) Uani 0.614(2) 1 d . . P A 1
P1B P 0.2876(3) 0.5437(4) 0.0944(2) 0.0341(14) Uani 0.386(2) 1 d . . P A 2
P2B P 0.2643(3) 0.7791(5) 0.1352(2) 0.0406(16) Uani 0.386(2) 1 d . . P A 2
P3B P 0.3881(2) 0.7310(5) 0.1090(2) 0.0368(15) Uani 0.386(2) 1 d . . P A 2
O4 O 0.2297(4) 0.5170(7) 0.1206(3) 0.0280(19) Uiso 0.614(2) 1 d . . P A 1
O5 O 0.1967(4) 0.6782(8) 0.1550(4) 0.037(3) Uiso 0.614(2) 1 d . . P A 1
O6 O 0.2944(4) 0.9065(8) 0.1572(4) 0.034(2) Uiso 0.614(2) 1 d . . P A 1
O7 O 0.3998(4) 0.8993(8) 0.1526(4) 0.041(2) Uiso 0.614(2) 1 d . . P A 1
O8 O 0.4358(4) 0.6406(8) 0.1028(4) 0.045(3) Uiso 0.614(2) 1 d . . P A 1
O9 O 0.3796(4) 0.4773(7) 0.1013(4) 0.043(2) Uiso 0.614(2) 1 d . . P A 1
O4B O 0.2521(7) 0.4506(14) 0.1130(7) 0.059(5) Uiso 0.386(2) 1 d . . P A 2
O5B O 0.2054(9) 0.7272(15) 0.1497(7) 0.058(5) Uiso 0.386(2) 1 d . . P A 2
O6B O 0.2750(7) 0.8776(13) 0.1747(7) 0.052(4) Uiso 0.386(2) 1 d . . P A 2
O7B O 0.4096(8) 0.8535(16) 0.1356(8) 0.069(6) Uiso 0.386(2) 1 d . . P A 2
O8B O 0.4526(6) 0.6853(13) 0.1171(6) 0.037(4) Uiso 0.386(2) 1 d . . P A 2
O9B O 0.3429(8) 0.4708(15) 0.0831(7) 0.055(5) Uiso 0.386(2) 1 d . . P A 2
C6 C 0.1675(8) 0.4614(14) 0.1053(7) 0.045(5) Uiso 0.614(2) 1 d . . P A 1
H6 H 0.132988 0.511449 0.107212 0.054 Uiso 0.614(2) 1 calc R U P A 1
C9 C 0.1540(9) 0.7690(17) 0.1442(8) 0.038(6) Uiso 0.614(2) 1 d . . P A 1
H9 H 0.163527 0.818637 0.117383 0.045 Uiso 0.614(2) 1 calc R U P A 1
C12 C 0.2845(10) 1.0253(16) 0.1456(8) 0.066(6) Uiso 0.614(2) 1 d . . P A 1
H12 H 0.309562 1.051052 0.122437 0.079 Uiso 0.614(2) 1 calc R U P A 1
C15 C 0.4415(7) 0.9239(13) 0.1215(7) 0.024(4) Uiso 0.614(2) 1 d . . P A 1
H15 H 0.440803 0.868209 0.093163 0.029 Uiso 0.614(2) 1 calc R U P A 1
C18 C 0.4772(13) 0.618(2) 0.0718(12) 0.067(10) Uiso 0.614(2) 1 d . . P A 1
H18 H 0.451610 0.556011 0.050484 0.080 Uiso 0.614(2) 1 calc R U P A 1
C21 C 0.3387(7) 0.3946(13) 0.0641(6) 0.036(4) Uiso 0.614(2) 1 d . . P A 1
H21 H 0.297655 0.427423 0.041161 0.043 Uiso 0.614(2) 1 calc R U P A 1
C6B C 0.1902(13) 0.459(2) 0.1121(11) 0.043(8) Uiso 0.386(2) 1 d . . P A 2
H6B H 0.188846 0.533596 0.127798 0.052 Uiso 0.386(2) 1 calc R U P A 2
C9B C 0.1454(14) 0.789(3) 0.1364(12) 0.034(9) Uiso 0.386(2) 1 d . . P A 2
H9B H 0.150236 0.861917 0.121164 0.041 Uiso 0.386(2) 1 calc R U P A 2
C12B C 0.2949(12) 0.997(2) 0.1620(11) 0.039(7) Uiso 0.386(2) 1 d . . P A 2
H12B H 0.311922 0.996334 0.130900 0.047 Uiso 0.386(2) 1 calc R U P A 2
C15B C 0.4491(18) 0.925(3) 0.1095(17) 0.081(15) Uiso 0.386(2) 1 d . . P A 2
H15B H 0.451474 0.884728 0.076772 0.097 Uiso 0.386(2) 1 calc R U P A 2
C18B C 0.4736(14) 0.603(3) 0.0787(13) 0.023(7) Uiso 0.386(2) 1 d . . P A 2
H18B H 0.446556 0.541454 0.058910 0.028 Uiso 0.386(2) 1 calc R U P A 2
C21B C 0.3229(17) 0.381(3) 0.0393(15) 0.084(11) Uiso 0.386(2) 1 d . . P A 2
H21B H 0.278104 0.354445 0.027046 0.101 Uiso 0.386(2) 1 calc R U P A 2
C7 C 0.1544(9) 0.4143(16) 0.0535(8) 0.079(6) Uiso 0.614(2) 1 d . . P A 1
H7A H 0.149289 0.472111 0.026298 0.118 Uiso 0.614(2) 1 calc R U P A 1
H7B H 0.189422 0.366433 0.053360 0.118 Uiso 0.614(2) 1 calc R U P A 1
H7C H 0.115238 0.371616 0.044623 0.118 Uiso 0.614(2) 1 calc R U P A 1
C8 C 0.1735(10) 0.3663(17) 0.1399(8) 0.068(7) Uiso 0.614(2) 1 d . . P A 1
H8A H 0.182885 0.389800 0.177789 0.102 Uiso 0.614(2) 1 calc R U P A 1
H8B H 0.133771 0.325093 0.128293 0.102 Uiso 0.614(2) 1 calc R U P A 1
H8C H 0.207954 0.319910 0.137030 0.102 Uiso 0.614(2) 1 calc R U P A 1
C10 C 0.0881(7) 0.7261(13) 0.1200(7) 0.043(4) Uiso 0.614(2) 1 d . . P A 1
H10A H 0.058067 0.787058 0.112264 0.064 Uiso 0.614(2) 1 calc R U P A 1
H10B H 0.084232 0.687389 0.086024 0.064 Uiso 0.614(2) 1 calc R U P A 1
H10C H 0.078853 0.675820 0.145660 0.064 Uiso 0.614(2) 1 calc R U P A 1
C11 C 0.1624(8) 0.8315(14) 0.1965(6) 0.044(4) Uiso 0.614(2) 1 d . . P A 1
H11A H 0.133116 0.893472 0.188976 0.065 Uiso 0.614(2) 1 calc R U P A 1
H11B H 0.153609 0.783071 0.223168 0.065 Uiso 0.614(2) 1 calc R U P A 1
H11C H 0.206054 0.858305 0.211233 0.065 Uiso 0.614(2) 1 calc R U P A 1
C13 C 0.2140(9) 1.0466(17) 0.1176(8) 0.084(6) Uiso 0.614(2) 1 d . . P A 1
H13A H 0.207034 1.124699 0.109866 0.126 Uiso 0.614(2) 1 calc R U P A 1
H13B H 0.199100 1.005307 0.083473 0.126 Uiso 0.614(2) 1 calc R U P A 1
H13C H 0.190470 1.023312 0.141595 0.126 Uiso 0.614(2) 1 calc R U P A 1
C14 C 0.3095(8) 1.0784(14) 0.2035(6) 0.063(5) Uiso 0.614(2) 1 d . . P A 1
H14A H 0.304918 1.157894 0.200136 0.095 Uiso 0.614(2) 1 calc R U P A 1
H14B H 0.284984 1.050813 0.225821 0.095 Uiso 0.614(2) 1 calc R U P A 1
H14C H 0.354248 1.059777 0.220841 0.095 Uiso 0.614(2) 1 calc R U P A 1
C16 C 0.4232(8) 1.0409(15) 0.0988(8) 0.040(4) Uiso 0.614(2) 1 d . . P A 1
H16A H 0.449891 1.062527 0.077195 0.061 Uiso 0.614(2) 1 calc R U P A 1
H16B H 0.378672 1.041953 0.075665 0.061 Uiso 0.614(2) 1 calc R U P A 1
H16C H 0.429564 1.092015 0.129092 0.061 Uiso 0.614(2) 1 calc R U P A 1
C17 C 0.5055(10) 0.9368(18) 0.1656(9) 0.081(7) Uiso 0.614(2) 1 d . . P A 1
H17A H 0.537712 0.953870 0.148782 0.122 Uiso 0.614(2) 1 calc R U P A 1
H17B H 0.503365 0.996295 0.190158 0.122 Uiso 0.614(2) 1 calc R U P A 1
H17C H 0.516750 0.868726 0.186321 0.122 Uiso 0.614(2) 1 calc R U P A 1
C19 C 0.4777(11) 0.674(2) 0.0300(10) 0.105(9) Uiso 0.614(2) 1 d . . P A 1
H19A H 0.509407 0.644457 0.015393 0.157 Uiso 0.614(2) 1 calc R U P A 1
H19B H 0.435812 0.671186 0.001979 0.157 Uiso 0.614(2) 1 calc R U P A 1
H19C H 0.488175 0.750488 0.040941 0.157 Uiso 0.614(2) 1 calc R U P A 1
C20 C 0.5282(9) 0.5439(16) 0.1141(8) 0.077(6) Uiso 0.614(2) 1 d . . P A 1
H20A H 0.509997 0.513827 0.140645 0.115 Uiso 0.614(2) 1 calc R U P A 1
H20B H 0.540608 0.484020 0.094779 0.115 Uiso 0.614(2) 1 calc R U P A 1
H20C H 0.565423 0.588034 0.133120 0.115 Uiso 0.614(2) 1 calc R U P A 1
C22 C 0.3723(12) 0.351(2) 0.0316(12) 0.127(9) Uiso 0.614(2) 1 d . . P A 1
H22A H 0.346000 0.296013 0.006831 0.191 Uiso 0.614(2) 1 calc R U P A 1
H22B H 0.382923 0.409169 0.010446 0.191 Uiso 0.614(2) 1 calc R U P A 1
H22C H 0.411266 0.316202 0.055075 0.191 Uiso 0.614(2) 1 calc R U P A 1
C23 C 0.3281(8) 0.3032(14) 0.1002(7) 0.081(5) Uiso 0.614(2) 1 d . . P A 1
H23A H 0.304749 0.331903 0.123224 0.122 Uiso 0.614(2) 1 calc R U P A 1
H23B H 0.303636 0.244326 0.077240 0.122 Uiso 0.614(2) 1 calc R U P A 1
H23C H 0.369086 0.274695 0.123264 0.122 Uiso 0.614(2) 1 calc R U P A 1
C7B C 0.1298(13) 0.462(2) 0.0541(11) 0.068(8) Uiso 0.386(2) 1 d . . P A 2
H7B1 H 0.090039 0.468659 0.062017 0.102 Uiso 0.386(2) 1 calc R U P A 2
H7B2 H 0.134356 0.524533 0.032136 0.102 Uiso 0.386(2) 1 calc R U P A 2
H7B3 H 0.129321 0.394344 0.033834 0.102 Uiso 0.386(2) 1 calc R U P A 2
C8B C 0.1860(14) 0.379(2) 0.1593(12) 0.049(8) Uiso 0.386(2) 1 d . . P A 2
H8B1 H 0.143021 0.380557 0.161283 0.073 Uiso 0.386(2) 1 calc R U P A 2
H8B2 H 0.196229 0.304388 0.151196 0.073 Uiso 0.386(2) 1 calc R U P A 2
H8B3 H 0.216192 0.402329 0.194216 0.073 Uiso 0.386(2) 1 calc R U P A 2
C10B C 0.088(2) 0.731(4) 0.0985(19) 0.130(19) Uiso 0.386(2) 1 d . . P A 2
H10D H 0.050876 0.776771 0.091813 0.196 Uiso 0.386(2) 1 calc R U P A 2
H10E H 0.095377 0.715264 0.063884 0.196 Uiso 0.386(2) 1 calc R U P A 2
H10F H 0.081955 0.661696 0.115161 0.196 Uiso 0.386(2) 1 calc R U P A 2
C11B C 0.142(2) 0.801(4) 0.193(2) 0.15(2) Uiso 0.386(2) 1 d . . P A 2
H11D H 0.104016 0.841269 0.191321 0.227 Uiso 0.386(2) 1 calc R U P A 2
H11E H 0.141321 0.728435 0.208516 0.227 Uiso 0.386(2) 1 calc R U P A 2
H11F H 0.179702 0.840769 0.215456 0.227 Uiso 0.386(2) 1 calc R U P A 2
C13B C 0.2383(16) 1.061(3) 0.1494(14) 0.095(11) Uiso 0.386(2) 1 d . . P A 2
H13D H 0.207832 1.035769 0.114963 0.142 Uiso 0.386(2) 1 calc R U P A 2
H13E H 0.219883 1.052805 0.178613 0.142 Uiso 0.386(2) 1 calc R U P A 2
H13F H 0.248364 1.137935 0.146117 0.142 Uiso 0.386(2) 1 calc R U P A 2
C14B C 0.3444(15) 1.029(3) 0.2136(13) 0.107(12) Uiso 0.386(2) 1 d . . P A 2
H14D H 0.381617 0.981795 0.219557 0.160 Uiso 0.386(2) 1 calc R U P A 2
H14E H 0.356426 1.104990 0.211442 0.160 Uiso 0.386(2) 1 calc R U P A 2
H14F H 0.327945 1.019860 0.243939 0.160 Uiso 0.386(2) 1 calc R U P A 2
C16B C 0.423(4) 1.031(8) 0.091(4) 0.27(4) Uiso 0.386(2) 1 d . . P A 2
H16D H 0.382992 1.023225 0.061447 0.410 Uiso 0.386(2) 1 calc R U P A 2
H16E H 0.416799 1.071492 0.121188 0.410 Uiso 0.386(2) 1 calc R U P A 2
H16F H 0.453186 1.071712 0.077494 0.410 Uiso 0.386(2) 1 calc R U P A 2
C17B C 0.5104(10) 0.906(2) 0.1541(9) 0.029(5) Uiso 0.386(2) 1 d . . P A 2
H17D H 0.517827 0.827193 0.159416 0.043 Uiso 0.386(2) 1 calc R U P A 2
H17E H 0.545037 0.939032 0.144232 0.043 Uiso 0.386(2) 1 calc R U P A 2
H17F H 0.508649 0.938813 0.187926 0.043 Uiso 0.386(2) 1 calc R U P A 2
C19B C 0.4968(14) 0.708(2) 0.0466(13) 0.063(8) Uiso 0.386(2) 1 d . . P A 2
H19D H 0.459794 0.738976 0.018828 0.094 Uiso 0.386(2) 1 calc R U P A 2
H19E H 0.517379 0.764391 0.073290 0.094 Uiso 0.386(2) 1 calc R U P A 2
H19F H 0.526764 0.680572 0.029348 0.094 Uiso 0.386(2) 1 calc R U P A 2
C20B C 0.5419(12) 0.591(2) 0.1122(11) 0.060(8) Uiso 0.386(2) 1 d . . P A 2
H20D H 0.562503 0.541054 0.093651 0.091 Uiso 0.386(2) 1 calc R U P A 2
H20E H 0.562786 0.662183 0.116795 0.091 Uiso 0.386(2) 1 calc R U P A 2
H20F H 0.545215 0.560853 0.147961 0.091 Uiso 0.386(2) 1 calc R U P A 2
C22B C 0.3515(17) 0.407(3) -0.0003(16) 0.123(14) Uiso 0.386(2) 1 d . . P A 2
H22D H 0.339898 0.351140 -0.029104 0.184 Uiso 0.386(2) 1 calc R U P A 2
H22E H 0.336672 0.478295 -0.016126 0.184 Uiso 0.386(2) 1 calc R U P A 2
H22F H 0.397567 0.408055 0.016787 0.184 Uiso 0.386(2) 1 calc R U P A 2
C23B C 0.382(2) 0.296(4) 0.080(2) 0.19(2) Uiso 0.386(2) 1 d . . P A 2
H23D H 0.370178 0.269662 0.110606 0.289 Uiso 0.386(2) 1 calc R U P A 2
H23E H 0.387929 0.234131 0.058176 0.289 Uiso 0.386(2) 1 calc R U P A 2
H23F H 0.421887 0.337365 0.093515 0.289 Uiso 0.386(2) 1 calc R U P A 2
CO1 Co 0.33880(5) 0.66597(9) 0.16009(4) 0.0341(3) Uani 1 1 d . . . . .
C1 C 0.3709(5) 0.5277(8) 0.2119(5) 0.038(3) Uiso 0.614(2) 1 d G . P A 1
H1 H 0.368785 0.453104 0.201392 0.046 Uiso 0.614(2) 1 calc R U P A 1
C2 C 0.3241(5) 0.5858(10) 0.2266(4) 0.036(3) Uiso 0.614(2) 1 d G . P A 1
H2 H 0.285038 0.556925 0.227616 0.043 Uiso 0.614(2) 1 calc R U P A 1
C3 C 0.3457(6) 0.6945(10) 0.2395(5) 0.054(4) Uiso 0.614(2) 1 d G . P A 1
H3 H 0.323740 0.751230 0.250629 0.064 Uiso 0.614(2) 1 calc R U P A 1
C4 C 0.4060(7) 0.7036(9) 0.2328(5) 0.062(5) Uiso 0.614(2) 1 d G . P A 1
H4 H 0.431414 0.767491 0.238631 0.075 Uiso 0.614(2) 1 calc R U P A 1
C5 C 0.4216(5) 0.6005(10) 0.2157(5) 0.038(4) Uiso 0.614(2) 1 d G . P A 1
H5 H 0.459260 0.583240 0.208208 0.045 Uiso 0.614(2) 1 calc R U P A 1
C1B C 0.3751(7) 0.7366(11) 0.2402(6) 0.026(4) Uiso 0.386(2) 1 d G . P A 2
H1B H 0.372719 0.810861 0.249959 0.031 Uiso 0.386(2) 1 calc R U P A 2
C2B C 0.3296(6) 0.6557(15) 0.2372(6) 0.021(4) Uiso 0.386(2) 1 d G . P A 2
H2B H 0.291032 0.665586 0.244580 0.025 Uiso 0.386(2) 1 calc R U P A 2
C3B C 0.3510(8) 0.5576(14) 0.2214(7) 0.045(6) Uiso 0.386(2) 1 d G . P A 2
H3B H 0.329534 0.489484 0.216198 0.054 Uiso 0.386(2) 1 calc R U P A 2
C4B C 0.4098(9) 0.5779(13) 0.2146(8) 0.038(7) Uiso 0.386(2) 1 d G . P A 2
H4B H 0.435010 0.525938 0.204023 0.045 Uiso 0.386(2) 1 calc R U P A 2
C5B C 0.4246(7) 0.6886(14) 0.2262(7) 0.038(6) Uiso 0.386(2) 1 d G . P A 2
H5B H 0.461702 0.724562 0.224884 0.046 Uiso 0.386(2) 1 calc R U P A 2
P4 P 0.000000 0.7751(3) 0.250000 0.0506(10) Uani 1 2 d S T P . .
F1 F 0.0738(3) 0.7765(6) 0.2798(3) 0.104(2) Uani 1 1 d . . . . .
F2 F -0.0083(3) 0.8681(5) 0.2896(3) 0.105(2) Uani 1 1 d . . . . .
F3 F 0.0089(4) 0.6887(7) 0.2102(4) 0.148(4) Uani 1 1 d . . . . .

loop_
_atom_site_aniso_label
_atom_site_aniso_U_11
_atom_site_aniso_U_22
_atom_site_aniso_U_33
_atom_site_aniso_U_23
_atom_site_aniso_U_13
_atom_site_aniso_U_12
DY1 0.0244(2) 0.0256(3) 0.0258(3) 0.0001(3) 0.00739(19) 0.0005(3)
O1 0.037(5) 0.030(5) 0.023(5) 0.002(4) 0.003(4) -0.004(4)
O2 0.041(5) 0.029(5) 0.020(5) 0.005(4) 0.000(4) 0.001(4)
O3 0.029(4) 0.027(5) 0.036(5) 0.005(4) 0.014(4) 0.010(4)
O1B 0.026(6) 0.011(6) 0.026(7) 0.002(5) 0.002(5) -0.002(5)
O2B 0.049(9) 0.042(9) 0.017(7) -0.006(7) 0.014(6) 0.009(7)
O3B 0.030(7) 0.046(9) 0.035(8) -0.002(8) 0.005(6) 0.013(7)
P1 0.0314(18) 0.030(2) 0.0316(19) -0.0023(16) 0.0126(15) -0.0023(15)
P2 0.0353(19) 0.030(2) 0.037(2) -0.0068(17) 0.0115(15) -0.0074(16)
P3 0.0259(17) 0.034(2) 0.031(2) 0.0054(16) 0.0078(14) 0.0064(15)
P1B 0.048(3) 0.023(3) 0.033(3) 0.005(2) 0.015(3) -0.001(2)
P2B 0.054(4) 0.043(4) 0.024(3) 0.000(3) 0.011(3) 0.011(3)
P3B 0.036(3) 0.045(4) 0.025(3) 0.009(3) 0.003(2) -0.001(3)
CO1 0.0305(6) 0.0438(7) 0.0261(6) 0.0041(6) 0.0069(4) 0.0027(5)
P4 0.057(2) 0.052(3) 0.048(2) 0.000 0.0248(18) 0.000
F1 0.065(4) 0.151(7) 0.089(5) -0.001(4) 0.017(4) 0.029(4)
F2 0.095(5) 0.116(6) 0.108(5) -0.048(4) 0.037(4) 0.006(4)
F3 0.158(7) 0.139(7) 0.184(9) -0.112(6) 0.107(7) -0.051(6)

loop_
_atom_type_symbol
_atom_type_description
_atom_type_scat_dispersion_real
_atom_type_scat_dispersion_imag
_atom_type_scat_source
C C 0.0033 0.0016 'International Tables Vol C Tables 4.2.6.8 and 6.1.1.4'
H H 0.0000 0.0000 'International Tables Vol C Tables 4.2.6.8 and 6.1.1.4'
O O 0.0106 0.0060 'International Tables Vol C Tables 4.2.6.8 and 6.1.1.4'
F F 0.0171 0.0103 'International Tables Vol C Tables 4.2.6.8 and 6.1.1.4'
P P 0.1023 0.0942 'International Tables Vol C Tables 4.2.6.8 and 6.1.1.4'
Co Co 0.3494 0.9721 'International Tables Vol C Tables 4.2.6.8 and 6.1.1.4'
Dy Dy -0.1892 4.4098 'International Tables Vol C Tables 4.2.6.8 and 6.1.1.4'

loop_
_geom_angle_atom_site_label_1
_geom_angle_atom_site_label_2
_geom_angle_atom_site_label_3
_geom_angle
_geom_angle_site_symmetry_1
_geom_angle_site_symmetry_3
O1Bb DY1 O1B 180.0 . 7_565
O2a DY1 O2 180.0 7_565 .
O2a DY1 O1 84.7(3) 7_565 7_565
O2a DY1 O1 95.3(3) . 7_565
O2a DY1 O1 95.3(3) 7_565 .
O2a DY1 O1 84.7(3) . .
O1a DY1 O1 180.0 7_565 .
O1Bb DY1 O2B 83.4(4) . .
O1Bb DY1 O2B 96.6(4) 7_565 .
O1Bb DY1 O2B 96.6(4) . 7_565
O1Bb DY1 O2B 83.4(4) 7_565 7_565
O2Bb DY1 O2B 180.0 . 7_565
O2a DY1 O3 97.0(3) 7_565 .
O2a DY1 O3 83.0(3) . .
O1a DY1 O3 95.5(3) 7_565 .
O1a DY1 O3 84.5(3) . .
O2a DY1 O3 83.0(3) 7_565 7_565
O2a DY1 O3 97.0(3) . 7_565
O1a DY1 O3 84.5(3) 7_565 7_565
O1a DY1 O3 95.5(3) . 7_565
O3a DY1 O3 180.0 . 7_565
O1Bb DY1 O3B 84.8(4) . .
O1Bb DY1 O3B 95.2(4) 7_565 .
O2Bb DY1 O3B 84.2(5) . .
O2Bb DY1 O3B 95.8(5) 7_565 .
O1Bb DY1 O3B 95.2(4) . 7_565
O1Bb DY1 O3B 84.8(4) 7_565 7_565
O2Bb DY1 O3B 95.8(5) . 7_565
O2Bb DY1 O3B 84.2(5) 7_565 7_565
O3Bb DY1 O3B 180.0 . 7_565
P1a O1a DY1 132.0(4) . .
P2a O2a DY1 132.0(5) . .
P3a O3a DY1 131.0(4) . .
P1Bb O1Bb DY1 130.7(7) . .
P2Bb O2Bb DY1 131.5(8) . .
P3Bb O3Bb DY1 130.5(8) . .
O1a P1a O4 109.0(5) . .
O1a P1a O5 108.6(5) . .
O4a P1a O5 98.8(5) . .
O1a P1a CO1 119.6(3) . .
O4a P1a CO1 104.2(3) . .
O5a P1a CO1 114.3(4) . .
O2a P2a O6 109.6(5) . .
O2a P2a O7 108.0(5) . .
O6a P2a O7 99.4(5) . .
O2a P2a CO1 117.8(3) . .
O6a P2a CO1 107.9(4) . .
O7a P2a CO1 112.6(4) . .
O3a P3a O8 107.7(5) . .
O3a P3a O9 107.4(5) . .
O8a P3a O9 97.6(5) . .
O3a P3a CO1 120.5(3) . .
O8a P3a CO1 110.1(4) . .
O9a P3a CO1 111.0(4) . .
O1Bb P1Bb O4B 110.0(8) . .
O1Bb P1Bb O9B 107.3(8) . .
O4Bb P1Bb O9B 98.6(9) . .
O1Bb P1Bb CO1 117.4(5) . .
O4Bb P1Bb CO1 115.6(7) . .
O9Bb P1Bb CO1 105.7(7) . .
O2Bb P2Bb O6B 109.9(9) . .
O2Bb P2Bb O5B 107.9(9) . .
O6Bb P2Bb O5B 96.4(9) . .
O2Bb P2Bb CO1 120.7(6) . .
O6Bb P2Bb CO1 112.0(6) . .
O5Bb P2Bb CO1 107.1(7) . .
O8Bb P3Bb O3B 108.5(8) . .
O8Bb P3Bb O7B 98.4(9) . .
O3Bb P3Bb O7B 107.4(9) . .
O8Bb P3Bb CO1 116.3(6) . .
O3Bb P3Bb CO1 120.7(6) . .
O7Bb P3Bb CO1 102.5(7) . .
C6a O4a P1 124.8(9) . .
C9a O5a P1 126.0(11) . .
C12a O6a P2 120.2(10) . .
C15a O7a P2 124.8(9) . .
C18a O8a P3 132.0(15) . .
C21a O9a P3 123.7(9) . .
C6Bb O4Bb P1B 123.3(17) . .
C9Bb O5Bb P2B 119.5(17) . .
P2Bb O6Bb C12B 124.6(15) . .
C15Bb O7Bb P3B 117.3(19) . .
P3Bb O8Bb C18B 128.0(15) . .
C21Bb O9Bb P1B 118.2(17) . .
C7a C6a C8 102.3(16) . .
C7a C6a O4 109.2(14) . .
C8a C6a O4 108.4(15) . .
C7a C6a H6 112.2 . .
C8a C6a H6 112.2 . .
O4a C6a H6 112.2 . .
O5a C9a C10 108.2(16) . .
O5a C9a C11 109.7(14) . .
C10a C9a C11 111.8(15) . .
O5a C9a H9 109.0 . .
C10a C9a H9 109.0 . .
C11a C9a H9 109.0 . .
O6a C12a C13 109.0(15) . .
O6a C12a C14 103.3(14) . .
C13a C12a C14 112.0(17) . .
O6a C12a H12 110.8 . .
C13a C12a H12 110.8 . .
C14a C12a H12 110.8 . .
O7a C15a C17 102.7(14) . .
O7a C15a C16 105.4(12) . .
C17a C15a C16 104.8(14) . .
O7a C15a H15 114.2 . .
C17a C15a H15 114.2 . .
C16a C15a H15 114.2 . .
C19a C18a O8 124(3) . .
C19a C18a C20 133(3) . .
O8a C18a C20 99.8(18) . .
C19a C18a H18 95.8 . .
O8a C18a H18 95.8 . .
C20a C18a H18 95.8 . .
C22a C21a O9 108.3(15) . .
C22a C21a C23 108.0(17) . .
O9a C21a C23 106.6(12) . .
C22a C21a H21 111.2 . .
O9a C21a H21 111.3 . .
C23a C21a H21 111.3 . .
O4Bb C6Bb C8B 104(2) . .
O4Bb C6Bb C7B 122(2) . .
C8Bb C6Bb C7B 118(2) . .
O4Bb C6Bb H6B 103.3 . .
C8Bb C6Bb H6B 103.3 . .
C7Bb C6Bb H6B 103.3 . .
O5Bb C9Bb C11B 99(3) . .
O5Bb C9Bb C10B 115(3) . .
C11Bb C9Bb C10B 113(3) . .
O5Bb C9Bb H9B 110.1 . .
C11Bb C9Bb H9B 110.1 . .
C10Bb C9Bb H9B 110.1 . .
C13Bb C12Bb C14B 114(3) . .
C13Bb C12Bb O6B 105(2) . .
C14Bb C12Bb O6B 103(2) . .
C13Bb C12Bb H12B 111.4 . .
C14Bb C12Bb H12B 111.4 . .
O6Bb C12Bb H12B 111.4 . .
C16Bb C15Bb C17B 124(5) . .
C16Bb C15Bb O7B 116(4) . .
C17Bb C15Bb O7B 95(2) . .
C16Bb C15Bb H15B 106.8 . .
C17Bb C15Bb H15B 106.8 . .
O7Bb C15Bb H15B 106.8 . .
C20Bb C18Bb O8B 99(2) . .
C20Bb C18Bb C19B 87(2) . .
O8Bb C18Bb C19B 92(2) . .
C20Bb C18Bb H18B 123.3 . .
O8Bb C18Bb H18B 123.3 . .
C19Bb C18Bb H18B 123.3 . .
C22Bb C21Bb O9B 107(3) . .
C22Bb C21Bb C23B 98(3) . .
O9Bb C21Bb C23B 90(3) . .
C22Bb C21Bb H21B 119.0 . .
O9Bb C21Bb H21B 119.0 . .
C23Bb C21Bb H21B 119.0 . .
C6a C7a H7A 109.5 . .
C6a C7a H7B 109.5 . .
H7Aa C7a H7B 109.5 . .
C6a C7a H7C 109.5 . .
H7Aa C7a H7C 109.5 . .
H7Ba C7a H7C 109.5 . .
C6a C8a H8A 109.5 . .
C6a C8a H8B 109.5 . .
H8Aa C8a H8B 109.5 . .
C6a C8a H8C 109.5 . .
H8Aa C8a H8C 109.5 . .
H8Ba C8a H8C 109.5 . .
C9a C10a H10A 109.5 . .
C9a C10a H10B 109.5 . .
H10Aa C10a H10B 109.5 . .
C9a C10a H10C 109.5 . .
H10Aa C10a H10C 109.5 . .
H10Ba C10a H10C 109.5 . .
C9a C11a H11A 109.5 . .
C9a C11a H11B 109.5 . .
H11Aa C11a H11B 109.5 . .
C9a C11a H11C 109.5 . .
H11Aa C11a H11C 109.5 . .
H11Ba C11a H11C 109.5 . .
C12a C13a H13A 109.5 . .
C12a C13a H13B 109.5 . .
H13Aa C13a H13B 109.5 . .
C12a C13a H13C 109.5 . .
H13Aa C13a H13C 109.5 . .
H13Ba C13a H13C 109.5 . .
C12a C14a H14A 109.5 . .
C12a C14a H14B 109.5 . .
H14Aa C14a H14B 109.5 . .
C12a C14a H14C 109.5 . .
H14Aa C14a H14C 109.5 . .
H14Ba C14a H14C 109.5 . .
C15a C16a H16A 109.5 . .
C15a C16a H16B 109.5 . .
H16Aa C16a H16B 109.5 . .
C15a C16a H16C 109.5 . .
H16Aa C16a H16C 109.5 . .
H16Ba C16a H16C 109.5 . .
C15a C17a H17A 109.5 . .
C15a C17a H17B 109.5 . .
H17Aa C17a H17B 109.5 . .
C15a C17a H17C 109.5 . .
H17Aa C17a H17C 109.5 . .
H17Ba C17a H17C 109.5 . .
C18a C19a H19A 109.4 . .
C18a C19a H19B 109.5 . .
H19Aa C19a H19B 109.5 . .
C18a C19a H19C 109.5 . .
H19Aa C19a H19C 109.5 . .
H19Ba C19a H19C 109.5 . .
C18a C20a H20A 109.5 . .
C18a C20a H20B 109.5 . .
H20Aa C20a H20B 109.5 . .
C18a C20a H20C 109.5 . .
H20Aa C20a H20C 109.5 . .
H20Ba C20a H20C 109.5 . .
C21a C22a H22A 109.5 . .
C21a C22a H22B 109.5 . .
H22Aa C22a H22B 109.5 . .
C21a C22a H22C 109.5 . .
H22Aa C22a H22C 109.5 . .
H22Ba C22a H22C 109.5 . .
C21a C23a H23A 109.5 . .
C21a C23a H23B 109.5 . .
H23Aa C23a H23B 109.5 . .
C21a C23a H23C 109.5 . .
H23Aa C23a H23C 109.5 . .
H23Ba C23a H23C 109.5 . .
C6Bb C7Bb H7B1 109.5 . .
C6Bb C7Bb H7B2 109.5 . .
H7B1b C7Bb H7B2 109.5 . .
C6Bb C7Bb H7B3 109.5 . .
H7B1b C7Bb H7B3 109.5 . .
H7B2b C7Bb H7B3 109.5 . .
C6Bb C8Bb H8B1 109.5 . .
C6Bb C8Bb H8B2 109.5 . .
H8B1b C8Bb H8B2 109.5 . .
C6Bb C8Bb H8B3 109.5 . .
H8B1b C8Bb H8B3 109.5 . .
H8B2b C8Bb H8B3 109.5 . .
C9Bb C10Bb H10D 109.5 . .
C9Bb C10Bb H10E 109.5 . .
H10Db C10Bb H10E 109.5 . .
C9Bb C10Bb H10F 109.5 . .
H10Db C10Bb H10F 109.5 . .
H10Eb C10Bb H10F 109.5 . .
C9Bb C11Bb H11D 109.4 . .
C9Bb C11Bb H11E 109.5 . .
H11Db C11Bb H11E 109.5 . .
C9Bb C11Bb H11F 109.5 . .
H11Db C11Bb H11F 109.5 . .
H11Eb C11Bb H11F 109.5 . .
C12Bb C13Bb H13D 109.5 . .
C12Bb C13Bb H13E 109.5 . .
H13Db C13Bb H13E 109.5 . .
C12Bb C13Bb H13F 109.5 . .
H13Db C13Bb H13F 109.5 . .
H13Eb C13Bb H13F 109.5 . .
C12Bb C14Bb H14D 109.5 . .
C12Bb C14Bb H14E 109.5 . .
H14Db C14Bb H14E 109.5 . .
C12Bb C14Bb H14F 109.5 . .
H14Db C14Bb H14F 109.5 . .
H14Eb C14Bb H14F 109.5 . .
C15Bb C16Bb H16D 109.5 . .
C15Bb C16Bb H16E 109.5 . .
H16Db C16Bb H16E 109.5 . .
C15Bb C16Bb H16F 109.4 . .
H16Db C16Bb H16F 109.5 . .
H16Eb C16Bb H16F 109.5 . .
C15Bb C17Bb H17D 109.5 . .
C15Bb C17Bb H17E 109.5 . .
H17Db C17Bb H17E 109.5 . .
C15Bb C17Bb H17F 109.5 . .
H17Db C17Bb H17F 109.5 . .
H17Eb C17Bb H17F 109.5 . .
C18Bb C19Bb H19D 109.5 . .
C18Bb C19Bb H19E 109.5 . .
H19Db C19Bb H19E 109.5 . .
C18Bb C19Bb H19F 109.5 . .
H19Db C19Bb H19F 109.5 . .
H19Eb C19Bb H19F 109.5 . .
C18Bb C20Bb H20D 109.5 . .
C18Bb C20Bb H20E 109.4 . .
H20Db C20Bb H20E 109.5 . .
C18Bb C20Bb H20F 109.5 . .
H20Db C20Bb H20F 109.5 . .
H20Eb C20Bb H20F 109.5 . .
C21Bb C22Bb H22D 109.5 . .
C21Bb C22Bb H22E 109.5 . .
H22Db C22Bb H22E 109.5 . .
C21Bb C22Bb H22F 109.4 . .
H22Db C22Bb H22F 109.5 . .
H22Eb C22Bb H22F 109.5 . .
C21Bb C23Bb H23D 109.5 . .
C21Bb C23Bb H23E 109.5 . .
H23Db C23Bb H23E 109.5 . .
C21Bb C23Bb H23F 109.5 . .
H23Db C23Bb H23F 109.5 . .
H23Eb C23Bb H23F 109.5 . .
C4a CO1 C3 40.6(3) . .
C3Bb CO1 C4B 40.3(4) . .
C3Bb CO1 C2B 39.9(4) . .
C4Bb CO1 C2B 66.6(6) . .
C4a CO1 C5 40.1(3) . .
C3a CO1 C5 67.3(4) . .
C3Bb CO1 P2B 124.3(6) . .
C4Bb CO1 P2B 156.2(5) . .
C2Bb CO1 P2B 91.0(4) . .
C4a CO1 C2 67.2(4) . .
C3a CO1 C2 39.9(3) . .
C5a CO1 C2 66.2(4) . .
C4a CO1 P3 119.5(4) . .
C3a CO1 P3 156.4(3) . .
C5a CO1 P3 89.2(3) . .
C2a CO1 P3 130.9(4) . .
C3Bb CO1 C5B 66.3(6) . .
C4Bb CO1 C5B 39.2(4) . .
C2Bb CO1 C5B 65.2(6) . .
P2Bb CO1 C5B 125.2(5) . .
C4a CO1 C1 66.6(4) . .
C3a CO1 C1 66.5(4) . .
C5a CO1 C1 39.2(2) . .
C2a CO1 C1 39.1(2) . .
P3a CO1 C1 95.4(3) . .
C3Bb CO1 P3B 140.4(6) . .
C4Bb CO1 P3B 100.7(6) . .
C2Bb CO1 P3B 148.6(5) . .
P2Bb CO1 P3B 94.7(2) . .
C5Bb CO1 P3B 86.6(5) . .
C2a C1a C5 108.0 . .
C2a C1a CO1 69.3(4) . .
C5a C1a CO1 68.9(4) . .
C2a C1a H1 126.0 . .
C5a C1a H1 126.0 . .
CO1 C1a H1 127.3 . .
C1a C2a C3 108.0 . .
C1a C2a CO1 71.6(4) . .
C3a C2a CO1 67.8(4) . .
C1a C2a H2 126.0 . .
C3a C2a H2 126.0 . .
CO1 C2a H2 126.1 . .
C2a C3a C4 108.0 . .
C2a C3a CO1 72.3(4) . .
C4a C3a CO1 69.5(4) . .
C2a C3a H3 126.0 . .
C4a C3a H3 126.0 . .
CO1 C3a H3 123.9 . .
C5a C4a C3 108.0 . .
C5a C4a CO1 72.1(4) . .
C3a C4a CO1 69.9(4) . .
C5a C4a H4 126.0 . .
C3a C4a H4 126.0 . .
CO1 C4a H4 123.6 . .
C4a C5a C1 108.0 . .
C4a C5a CO1 67.9(4) . .
C1a C5a CO1 71.9(4) . .
C4a C5a H5 126.0 . .
C1a C5a H5 126.0 . .
CO1 C5a H5 125.8 . .
C2Bb C1Bb C5B 108.0 . .
C2Bb C1Bb CO1 68.1(6) . .
C5Bb C1Bb CO1 70.1(6) . .
C2Bb C1Bb H1B 126.0 . .
C5Bb C1Bb H1B 126.0 . .
CO1 C1Bb H1B 127.4 . .
C1Bb C2Bb C3B 108.0 . .
C1Bb C2Bb CO1 73.2(6) . .
C3Bb C2Bb CO1 67.6(6) . .
C1Bb C2Bb H2B 126.0 . .
C3Bb C2Bb H2B 126.0 . .
CO1 C2Bb H2B 124.7 . .
C4Bb C3Bb C2B 108.0 . .
C4Bb C3Bb CO1 71.0(6) . .
C2Bb C3Bb CO1 72.5(6) . .
C4Bb C3Bb H3B 126.0 . .
C2Bb C3Bb H3B 126.0 . .
CO1 C3Bb H3B 122.2 . .
C3Bb C4Bb C5B 108.0 . .
C3Bb C4Bb CO1 68.7(6) . .
C5Bb C4Bb CO1 73.5(6) . .
C3Bb C4Bb H4B 126.0 . .
C5Bb C4Bb H4B 126.0 . .
CO1 C4Bb H4B 123.4 . .
C4Bb C5Bb C1B 108.0 . .
C4Bb C5Bb CO1 67.3(6) . .
C1Bb C5Bb CO1 71.6(6) . .
C4Bb C5Bb H5B 126.0 . .
C1Bb C5Bb H5B 126.0 . .
CO1 C5Bb H5B 126.6 . .
F3 P4 F3 93.0(7) 2 .
F3 P4 F1 89.5(4) 2 2
F3 P4 F1 91.4(4) . 2
F3 P4 F1 91.4(4) 2 .
F3 P4 F1 89.5(4) . .
F1 P4 F1 178.7(6) 2 .
F3 P4 F2 177.5(5) 2 2
F3 P4 F2 89.4(5) . 2
F1 P4 F2 90.0(3) 2 2
F1 P4 F2 89.1(4) . 2
F3 P4 F2 89.4(5) 2 .
F3 P4 F2 177.5(5) . .
F1 P4 F2 89.1(4) 2 .
F1 P4 F2 90.0(3) . .
F2 P4 F2 88.2(6) 2 .

loop_
_geom_bond_atom_site_label_1
_geom_bond_atom_site_label_2
_geom_bond_distance
_geom_bond_site_symmetry_2
DY1 O1B 2.246(11) .
DY1 O1B 2.246(11) 7_565
DY1 O2 2.247(7) 7_565
DY1 O2 2.247(7) .
DY1 O1 2.251(8) 7_565
DY1 O1 2.251(8) .
DY1 O2B 2.256(11) .
DY1 O2B 2.256(11) 7_565
DY1 O3 2.260(7) .
DY1 O3 2.260(7) 7_565
DY1 O3B 2.264(12) .
DY1 O3B 2.264(12) 7_565
O1a P1 1.527(8) .
O2a P2 1.505(8) .
O3a P3 1.517(8) .
O1Bb P1B 1.511(12) .
O2Bb P2B 1.503(13) .
O3Bb P3B 1.513(14) .
P1a O4 1.563(9) .
P1a O5 1.575(9) .
P1a CO1 2.144(3) .
P2a O6 1.567(9) .
P2a O7 1.583(9) .
P2a CO1 2.239(4) .
P3a O8 1.547(10) .
P3a O9 1.584(9) .
P3a CO1 2.122(3) .
P1Bb O4B 1.555(16) .
P1Bb O9B 1.628(17) .
P1Bb CO1 2.277(6) .
P2Bb O6B 1.551(16) .
P2Bb O5B 1.615(19) .
P2Bb CO1 2.099(6) .
P3Bb O8B 1.497(14) .
P3Bb O7B 1.66(2) .
P3Bb CO1 2.140(5) .
O4a C6 1.482(18) .
O5a C9 1.43(2) .
O6a C12 1.49(2) .
O7a C15 1.453(19) .
O8a C18 1.44(3) .
O9a C21 1.489(18) .
O4Bb C6B 1.38(3) .
O5Bb C9B 1.48(3) .
O6Bb C12B 1.60(3) .
O7Bb C15B 1.55(4) .
O8Bb C18B 1.59(3) .
O9Bb C21B 1.54(4) .
C6a C7 1.41(2) .
C6a C8 1.45(3) .
C6a H6 1.0000 .
C9a C10 1.49(2) .
C9a C11 1.52(3) .
C9a H9 1.0000 .
C12a C13 1.53(3) .
C12a C14 1.56(2) .
C12a H12 1.0000 .
C15a C17 1.52(3) .
C15a C16 1.55(2) .
C15a H15 1.0000 .
C18a C19 1.29(3) .
C18a C20 1.58(3) .
C18a H18 1.0000 .
C21a C22 1.41(3) .
C21a C23 1.53(2) .
C21a H21 1.0000 .
C6Bb C8B 1.60(4) .
C6Bb C7B 1.66(4) .
C6Bb H6B 1.0000 .
C9Bb C11B 1.50(6) .
C9Bb C10B 1.51(5) .
C9Bb H9B 1.0000 .
C12Bb C13B 1.43(4) .
C12Bb C14B 1.48(4) .
C12Bb H12B 1.0000 .
C15Bb C16B 1.44(9) .
C15Bb C17B 1.50(4) .
C15Bb H15B 1.0000 .
C18Bb C20B 1.50(4) .
C18Bb C19B 1.70(4) .
C18Bb H18B 1.0000 .
C21Bb C22B 1.42(4) .
C21Bb C23B 1.74(6) .
C21Bb H21B 1.0000 .
C7a H7A 0.9800 .
C7a H7B 0.9800 .
C7a H7C 0.9800 .
C8a H8A 0.9800 .
C8a H8B 0.9800 .
C8a H8C 0.9800 .
C10a H10A 0.9800 .
C10a H10B 0.9800 .
C10a H10C 0.9800 .
C11a H11A 0.9800 .
C11a H11B 0.9800 .
C11a H11C 0.9800 .
C13a H13A 0.9800 .
C13a H13B 0.9800 .
C13a H13C 0.9800 .
C14a H14A 0.9800 .
C14a H14B 0.9800 .
C14a H14C 0.9800 .
C16a H16A 0.9800 .
C16a H16B 0.9800 .
C16a H16C 0.9800 .
C17a H17A 0.9800 .
C17a H17B 0.9800 .
C17a H17C 0.9800 .
C19a H19A 0.9800 .
C19a H19B 0.9800 .
C19a H19C 0.9800 .
C20a H20A 0.9800 .
C20a H20B 0.9800 .
C20a H20C 0.9800 .
C22a H22A 0.9800 .
C22a H22B 0.9800 .
C22a H22C 0.9800 .
C23a H23A 0.9800 .
C23a H23B 0.9800 .
C23a H23C 0.9800 .
C7Bb H7B1 0.9800 .
C7Bb H7B2 0.9800 .
C7Bb H7B3 0.9800 .
C8Bb H8B1 0.9800 .
C8Bb H8B2 0.9800 .
C8Bb H8B3 0.9800 .
C10Bb H10D 0.9800 .
C10Bb H10E 0.9800 .
C10Bb H10F 0.9800 .
C11Bb H11D 0.9800 .
C11Bb H11E 0.9800 .
C11Bb H11F 0.9800 .
C13Bb H13D 0.9800 .
C13Bb H13E 0.9800 .
C13Bb H13F 0.9800 .
C14Bb H14D 0.9800 .
C14Bb H14E 0.9800 .
C14Bb H14F 0.9800 .
C16Bb H16D 0.9800 .
C16Bb H16E 0.9800 .
C16Bb H16F 0.9800 .
C17Bb H17D 0.9800 .
C17Bb H17E 0.9800 .
C17Bb H17F 0.9800 .
C19Bb H19D 0.9800 .
C19Bb H19E 0.9800 .
C19Bb H19F 0.9800 .
C20Bb H20D 0.9800 .
C20Bb H20E 0.9800 .
C20Bb H20F 0.9800 .
C22Bb H22D 0.9800 .
C22Bb H22E 0.9800 .
C22Bb H22F 0.9800 .
C23Bb H23D 0.9800 .
C23Bb H23E 0.9800 .
C23Bb H23F 0.9800 .
CO1 C3B 2.022(17) .
CO1 C4 2.043(13) .
CO1 C3 2.048(12) .
CO1 C4B 2.052(19) .
CO1 C2B 2.086(15) .
CO1 C5 2.098(12) .
CO1 C2 2.107(11) .
CO1 C5B 2.132(17) .
CO1 C1 2.137(11) .
C1a C2 1.419(9) .
C1a C5 1.419(9) .
C1a H1 0.9500 .
C2a C3 1.419(9) .
C2a H2 0.9500 .
C3a C4 1.419(9) .
C3a H3 0.9500 .
C4a C5 1.419(9) .
C4a H4 0.9500 .
C5a H5 0.9500 .
C1Bb C2B 1.404(13) .
C1Bb C5B 1.405(13) .
C1Bb H1B 0.9500 .
C2Bb C3B 1.405(13) .
C2Bb H2B 0.9500 .
C3Bb C4B 1.405(13) .
C3Bb H3B 0.9500 .
C4Bb C5B 1.405(13) .
C4Bb H4B 0.9500 .
C5Bb H5B 0.9500 .
P4 F3 1.538(6) 2
P4 F3 1.538(6) .
P4 F1 1.576(6) 2
P4 F1 1.576(6) .
P4 F2 1.587(6) 2
P4 F2 1.587(6) .
